data_4026444
loop_
_publ_author_name
'Yohei Haketa'
'Shohei Sakamoto'
'Kengo Chigusa'
'Takashi Nakanishi'
'Hiromitsu Maeda'

_publ_section_title
;
 Synthesis, Crystal Structures, and Supramolecular Assemblies of
 Pyrrole-Based Anion Receptors Bearing Modified Pyrrole \b-Substituents
;
_journal_name_full 'Journal of Organic Chemistry'
_journal_page_first 5177
_journal_page_last 5184
_journal_paper_doi 10.1021/jo2008687
_journal_volume 76
_journal_year 2011
_chemical_formula_moiety 'C16 H36 N, C23 H13 B F6 N2 O2, Cl'
_chemical_formula_sum 'C39 H49 B Cl F6 N3 O2'
_chemical_formula_weight 752.07
_chemical_name_systematic
; 
 ? 
;
_space_group_IT_number 2
_symmetry_cell_setting triclinic
_symmetry_Int_Tables_number 2
_symmetry_space_group_name_Hall '-P 1'
_symmetry_space_group_name_H-M 'P -1'
_atom_sites_solution_hydrogens geom
_atom_sites_solution_primary direct
_atom_sites_solution_secondary difmap
_audit_creation_method SHELXL-97
_cell_angle_alpha 79.952(16)
_cell_angle_beta 86.514(15)
_cell_angle_gamma 66.794(15)
_cell_formula_units_Z 2
_cell_length_a 12.052(4)
_cell_length_b 12.904(6)
_cell_length_c 13.351(4)
_cell_measurement_temperature 123(2)
_cell_measurement_theta_max 27.5
_cell_measurement_theta_min 3.1
_cell_volume 1879.0(12)
_computing_cell_refinement PROCESS-AUTO
_computing_data_collection PROCESS-AUTO
_computing_data_reduction CrystalStructure
_computing_publication_material 'CrystalStructure 3.8'
_computing_structure_refinement 'SHELXL-97 (Sheldrick, 1997)'
_computing_structure_solution 'SHELXS-97 (Sheldrick, 1990)'
_diffrn_ambient_temperature 123(2)
_diffrn_detector_area_resol_mean 10.00
_diffrn_measured_fraction_theta_full 0.990
_diffrn_measured_fraction_theta_max 0.990
_diffrn_measurement_device_type 'Rigaku RAXIS-RAPID'
_diffrn_radiation_monochromator graphite
_diffrn_radiation_source 'fine-focus sealed tube'
_diffrn_radiation_type MoK?
_diffrn_radiation_wavelength 0.71075
_diffrn_reflns_av_R_equivalents 0.0213
_diffrn_reflns_av_sigmaI/netI 0.0305
_diffrn_reflns_limit_h_max 14
_diffrn_reflns_limit_h_min -15
_diffrn_reflns_limit_k_max 16
_diffrn_reflns_limit_k_min -16
_diffrn_reflns_limit_l_max 15
_diffrn_reflns_limit_l_min -17
_diffrn_reflns_number 18566
_diffrn_reflns_theta_full 27.48
_diffrn_reflns_theta_max 27.48
_diffrn_reflns_theta_min 3.10
_exptl_absorpt_coefficient_mu 0.170
_exptl_absorpt_correction_T_max 0.9429
_exptl_absorpt_correction_T_min 0.8903
_exptl_absorpt_correction_type none
_exptl_crystal_colour orange
_exptl_crystal_density_diffrn 1.329
_exptl_crystal_description prism
_exptl_crystal_F_000 792
_exptl_crystal_size_max 0.70
_exptl_crystal_size_mid 0.40
_exptl_crystal_size_min 0.35
_refine_diff_density_max 0.317
_refine_diff_density_min -0.245
_refine_diff_density_rms 0.053
_refine_ls_extinction_method none
_refine_ls_goodness_of_fit_ref 1.073
_refine_ls_hydrogen_treatment constr
_refine_ls_matrix_type full
_refine_ls_number_parameters 473
_refine_ls_number_reflns 8532
_refine_ls_number_restraints 0
_refine_ls_restrained_S_all 1.073
_refine_ls_R_factor_all 0.0466
_refine_ls_R_factor_gt 0.0363
_refine_ls_shift/su_max 0.001
_refine_ls_shift/su_mean 0.000
_refine_ls_structure_factor_coef Fsqd
_refine_ls_weighting_details 'calc w=1/[?^2^(Fo^2^)+(0.0714P)^2^+0.1455P] where P=(Fo^2^+2Fc^2^)/3'
_refine_ls_weighting_scheme calc
_refine_ls_wR_factor_gt 0.1067
_refine_ls_wR_factor_ref 0.1140
_reflns_number_gt 6982
_reflns_number_total 8532
_reflns_threshold_expression >2sigma(I)
_cod_data_source_file jo2008687_si_002_4.cif
_cod_data_source_block 91026mae
_cod_original_cell_volume 1878.9(12)
_cod_database_code 4026444

loop_
_symmetry_equiv_pos_as_xyz
'x, y, z'
'-x, -y, -z'

loop_
_atom_site_label
_atom_site_type_symbol
_atom_site_fract_x
_atom_site_fract_y
_atom_site_fract_z
_atom_site_U_iso_or_equiv
_atom_site_adp_type
_atom_site_occupancy
_atom_site_symmetry_multiplicity
_atom_site_calc_flag
_atom_site_refinement_flags
C1 C 0.21531(11) 0.00519(11) 0.82590(9) 0.0184(3) Uani 1 1 d .
C2 C 0.20269(12) -0.08208(12) 0.89697(10) 0.0223(3) Uani 1 1 d .
C3 C 0.30413(12) -0.18064(12) 0.89528(10) 0.0212(3) Uani 1 1 d .
C4 C 0.38111(11) -0.15665(11) 0.82208(10) 0.0191(3) Uani 1 1 d .
C5 C 0.49570(11) -0.23017(11) 0.78984(10) 0.0185(3) Uani 1 1 d .
C6 C 0.55733(12) -0.19644(11) 0.70898(10) 0.0203(3) Uani 1 1 d .
H1 H 0.5178 -0.1287 0.6619 0.024 Uiso 1 1 calc R
C7 C 0.67834(12) -0.26353(11) 0.69784(9) 0.0185(3) Uani 1 1 d .
C8 C 0.75689(11) -0.22250(11) 0.63428(10) 0.0192(3) Uani 1 1 d .
C9 C 0.87667(12) -0.27902(11) 0.60847(10) 0.0202(3) Uani 1 1 d .
C10 C 0.91279(11) -0.20231(12) 0.54490(10) 0.0197(3) Uani 1 1 d .
C11 C 0.81643(11) -0.09613(11) 0.52993(9) 0.0188(3) Uani 1 1 d .
N1 N 0.32397(9) -0.04262(9) 0.78142(8) 0.0175(2) Uani 1 1 d .
H2 H 0.3539 -0.0057 0.7330 0.021 Uiso 1 1 calc R
F1 F 0.10580(8) -0.07401(8) 0.95538(7) 0.0353(2) Uani 1 1 d .
F2 F 0.32063(8) -0.28221(7) 0.95118(6) 0.0303(2) Uani 1 1 d .
N2 N 0.72407(10) -0.11127(9) 0.58564(8) 0.0184(2) Uani 1 1 d .
H3 H 0.6523 -0.0568 0.5901 0.022 Uiso 1 1 calc R
F3 F 0.94635(7) -0.38931(7) 0.63798(6) 0.02708(19) Uani 1 1 d .
F4 F 1.02304(7) -0.22825(7) 0.50400(6) 0.02659(19) Uani 1 1 d .
C12 C 0.13361(11) 0.12479(11) 0.80038(10) 0.0181(3) Uani 1 1 d .
C13 C 0.14300(11) 0.19244(12) 0.70899(10) 0.0199(3) Uani 1 1 d .
H4 H 0.2037 0.1607 0.6616 0.024 Uiso 1 1 calc R
C14 C 0.06384(12) 0.30578(12) 0.68746(10) 0.0235(3) Uani 1 1 d .
H5 H 0.0705 0.3512 0.6250 0.028 Uiso 1 1 calc R
C15 C -0.02500(12) 0.35378(12) 0.75600(11) 0.0243(3) Uani 1 1 d .
H6 H -0.0788 0.4317 0.7408 0.029 Uiso 1 1 calc R
C16 C -0.03472(12) 0.28715(13) 0.84689(11) 0.0250(3) Uani 1 1 d .
H7 H -0.0956 0.3195 0.8940 0.030 Uiso 1 1 calc R
C17 C 0.04367(12) 0.17407(12) 0.86917(10) 0.0221(3) Uani 1 1 d .
H8 H 0.0365 0.1292 0.9318 0.026 Uiso 1 1 calc R
C18 C 0.80734(12) 0.01113(11) 0.46653(10) 0.0192(3) Uani 1 1 d .
C19 C 0.70364(13) 0.11093(12) 0.46665(10) 0.0243(3) Uani 1 1 d .
H9 H 0.6387 0.1104 0.5105 0.029 Uiso 1 1 calc R
C20 C 0.69555(14) 0.21061(13) 0.40274(11) 0.0278(3) Uani 1 1 d .
H10 H 0.6253 0.2786 0.4035 0.033 Uiso 1 1 calc R
C21 C 0.78916(15) 0.21172(13) 0.33776(11) 0.0283(3) Uani 1 1 d .
H11 H 0.7824 0.2799 0.2931 0.034 Uiso 1 1 calc R
C22 C 0.89207(14) 0.11398(13) 0.33774(11) 0.0271(3) Uani 1 1 d .
H12 H 0.9564 0.1151 0.2934 0.032 Uiso 1 1 calc R
C23 C 0.90215(13) 0.01437(12) 0.40197(10) 0.0234(3) Uani 1 1 d .
H13 H 0.9740 -0.0524 0.4023 0.028 Uiso 1 1 calc R
O1 O 0.54233(8) -0.33237(8) 0.84618(7) 0.0220(2) Uani 1 1 d .
O2 O 0.72881(8) -0.36672(8) 0.75042(7) 0.0216(2) Uani 1 1 d .
B1 B 0.64843(14) -0.42004(13) 0.80601(12) 0.0232(3) Uani 1 1 d .
F5 F 0.60894(9) -0.46890(8) 0.73912(7) 0.0347(2) Uani 1 1 d .
F6 F 0.71121(8) -0.49830(8) 0.88599(7) 0.0377(2) Uani 1 1 d .
Cl1 Cl 0.45514(3) 0.09008(3) 0.62690(2) 0.02276(9) Uani 1 1 d .
N3 N 0.37629(10) 0.35485(9) 0.80679(8) 0.0185(2) Uani 1 1 d .
C24 C 0.50886(12) 0.33088(12) 0.82113(11) 0.0226(3) Uani 1 1 d .
H14 H 0.5304 0.3014 0.8939 0.027 Uiso 1 1 calc R
H15 H 0.5201 0.4039 0.8035 0.027 Uiso 1 1 calc R
C25 C 0.59555(13) 0.24589(13) 0.75814(11) 0.0273(3) Uani 1 1 d .
H16 H 0.5863 0.2806 0.6853 0.033 Uiso 1 1 calc R
H17 H 0.5764 0.1770 0.7661 0.033 Uiso 1 1 calc R
C26 C 0.72491(13) 0.21216(16) 0.79250(13) 0.0363(4) Uani 1 1 d .
H18 H 0.7407 0.2820 0.7917 0.044 Uiso 1 1 calc R
H19 H 0.7358 0.1705 0.8632 0.044 Uiso 1 1 calc R
C27 C 0.81496(15) 0.13695(19) 0.72405(15) 0.0487(5) Uani 1 1 d .
H20 H 0.7982 0.0687 0.7234 0.073 Uiso 1 1 calc R
H21 H 0.8970 0.1141 0.7499 0.073 Uiso 1 1 calc R
H22 H 0.8077 0.1796 0.6548 0.073 Uiso 1 1 calc R
C28 C 0.34446(12) 0.37611(12) 0.69471(10) 0.0207(3) Uani 1 1 d .
H23 H 0.3940 0.3068 0.6656 0.025 Uiso 1 1 calc R
H24 H 0.2588 0.3875 0.6887 0.025 Uiso 1 1 calc R
C29 C 0.36274(15) 0.47783(13) 0.63125(11) 0.0286(3) Uani 1 1 d .
H25 H 0.4431 0.4755 0.6466 0.034 Uiso 1 1 calc R
H26 H 0.3008 0.5495 0.6490 0.034 Uiso 1 1 calc R
C30 C 0.35368(15) 0.47647(14) 0.51817(11) 0.0319(3) Uani 1 1 d .
H27 H 0.3672 0.5429 0.4788 0.038 Uiso 1 1 calc R
H28 H 0.4186 0.4063 0.5006 0.038 Uiso 1 1 calc R
C31 C 0.23367(16) 0.48034(18) 0.48656(12) 0.0415(4) Uani 1 1 d .
H29 H 0.2251 0.4090 0.5168 0.062 Uiso 1 1 calc R
H30 H 0.2299 0.4895 0.4123 0.062 Uiso 1 1 calc R
H31 H 0.1682 0.5450 0.5101 0.062 Uiso 1 1 calc R
C32 C 0.30443(12) 0.45860(12) 0.85616(10) 0.0213(3) Uani 1 1 d .
H32 H 0.3288 0.5219 0.8253 0.026 Uiso 1 1 calc R
H33 H 0.3264 0.4401 0.9293 0.026 Uiso 1 1 calc R
C33 C 0.16801(13) 0.50045(14) 0.84699(12) 0.0301(3) Uani 1 1 d .
H34 H 0.1439 0.5239 0.7743 0.036 Uiso 1 1 calc R
H35 H 0.1421 0.4376 0.8760 0.036 Uiso 1 1 calc R
C34 C 0.10640(14) 0.60087(14) 0.90285(12) 0.0324(3) Uani 1 1 d .
H36 H 0.1287 0.5757 0.9759 0.039 Uiso 1 1 calc R
H37 H 0.1367 0.6613 0.8761 0.039 Uiso 1 1 calc R
C35 C -0.02995(16) 0.6511(2) 0.89285(16) 0.0525(5) Uani 1 1 d .
H38 H -0.0532 0.6870 0.8222 0.079 Uiso 1 1 calc R
H39 H -0.0647 0.7085 0.9375 0.079 Uiso 1 1 calc R
H40 H -0.0602 0.5902 0.9123 0.079 Uiso 1 1 calc R
C36 C 0.34862(12) 0.25203(11) 0.85434(10) 0.0199(3) Uani 1 1 d .
H41 H 0.3979 0.1871 0.8195 0.024 Uiso 1 1 calc R
H42 H 0.2628 0.2697 0.8402 0.024 Uiso 1 1 calc R
C37 C 0.37034(14) 0.21284(13) 0.96813(11) 0.0264(3) Uani 1 1 d .
H43 H 0.3233 0.2766 1.0050 0.032 Uiso 1 1 calc R
H44 H 0.4570 0.1887 0.9840 0.032 Uiso 1 1 calc R
C38 C 0.33174(13) 0.11324(13) 1.00186(10) 0.0255(3) Uani 1 1 d .
H45 H 0.2468 0.1368 0.9807 0.031 Uiso 1 1 calc R
H46 H 0.3821 0.0490 0.9667 0.031 Uiso 1 1 calc R
C39 C 0.34264(16) 0.07192(15) 1.11585(12) 0.0359(4) Uani 1 1 d .
H47 H 0.4272 0.0447 1.1370 0.054 Uiso 1 1 calc R
H48 H 0.3145 0.0093 1.1329 0.054 Uiso 1 1 calc R
H49 H 0.2932 0.1351 1.1513 0.054 Uiso 1 1 calc R

loop_
_atom_site_aniso_label
_atom_site_aniso_U_11
_atom_site_aniso_U_22
_atom_site_aniso_U_33
_atom_site_aniso_U_23
_atom_site_aniso_U_13
_atom_site_aniso_U_12
C1 0.0147(6) 0.0214(7) 0.0182(6) -0.0056(5) 0.0011(4) -0.0053(5)
C2 0.0165(6) 0.0252(7) 0.0222(7) -0.0042(5) 0.0065(5) -0.0059(5)
C3 0.0215(7) 0.0202(7) 0.0198(6) -0.0006(5) 0.0012(5) -0.0071(5)
C4 0.0169(6) 0.0180(6) 0.0202(6) -0.0031(5) 0.0003(5) -0.0044(5)
C5 0.0164(6) 0.0166(6) 0.0211(6) -0.0034(5) -0.0010(5) -0.0047(5)
C6 0.0175(6) 0.0166(6) 0.0234(7) -0.0020(5) 0.0013(5) -0.0037(5)
C7 0.0181(6) 0.0166(6) 0.0199(6) -0.0052(5) 0.0000(5) -0.0048(5)
C8 0.0172(6) 0.0167(6) 0.0212(6) -0.0032(5) 0.0000(5) -0.0040(5)
C9 0.0172(6) 0.0172(6) 0.0225(6) -0.0039(5) 0.0003(5) -0.0025(5)
C10 0.0151(6) 0.0219(7) 0.0211(6) -0.0065(5) 0.0031(5) -0.0054(5)
C11 0.0172(6) 0.0208(7) 0.0192(6) -0.0066(5) 0.0023(5) -0.0073(5)
N1 0.0147(5) 0.0166(5) 0.0192(5) -0.0024(4) 0.0028(4) -0.0046(4)
F1 0.0251(4) 0.0312(5) 0.0400(5) 0.0004(4) 0.0183(4) -0.0061(4)
F2 0.0289(4) 0.0218(4) 0.0320(5) 0.0052(3) 0.0065(3) -0.0062(4)
N2 0.0149(5) 0.0151(5) 0.0229(5) -0.0045(4) 0.0023(4) -0.0032(4)
F3 0.0194(4) 0.0167(4) 0.0365(5) -0.0016(3) 0.0032(3) 0.0004(3)
F4 0.0156(4) 0.0272(4) 0.0337(4) -0.0068(3) 0.0085(3) -0.0054(3)
C12 0.0133(6) 0.0197(6) 0.0214(6) -0.0060(5) -0.0005(5) -0.0053(5)
C13 0.0155(6) 0.0220(7) 0.0212(6) -0.0066(5) 0.0011(5) -0.0053(5)
C14 0.0219(7) 0.0217(7) 0.0245(7) -0.0022(5) -0.0023(5) -0.0062(6)
C15 0.0183(6) 0.0192(7) 0.0323(7) -0.0080(5) -0.0040(5) -0.0020(5)
C16 0.0173(6) 0.0273(8) 0.0284(7) -0.0127(6) 0.0027(5) -0.0036(6)
C17 0.0166(6) 0.0255(7) 0.0228(7) -0.0071(5) 0.0028(5) -0.0059(5)
C18 0.0213(6) 0.0194(6) 0.0189(6) -0.0055(5) -0.0004(5) -0.0090(5)
C19 0.0240(7) 0.0225(7) 0.0259(7) -0.0055(5) 0.0043(5) -0.0085(6)
C20 0.0300(8) 0.0191(7) 0.0321(8) -0.0048(6) 0.0015(6) -0.0071(6)
C21 0.0400(9) 0.0227(7) 0.0254(7) -0.0030(5) 0.0017(6) -0.0162(7)
C22 0.0308(8) 0.0287(8) 0.0274(7) -0.0082(6) 0.0085(6) -0.0173(7)
C23 0.0234(7) 0.0231(7) 0.0252(7) -0.0072(5) 0.0040(5) -0.0098(6)
O1 0.0196(5) 0.0171(5) 0.0231(5) 0.0005(4) 0.0026(4) -0.0026(4)
O2 0.0178(5) 0.0157(5) 0.0259(5) -0.0013(4) 0.0018(4) -0.0019(4)
B1 0.0239(8) 0.0147(7) 0.0254(8) -0.0005(6) 0.0042(6) -0.0034(6)
F5 0.0457(6) 0.0299(5) 0.0383(5) -0.0146(4) 0.0152(4) -0.0237(4)
F6 0.0302(5) 0.0279(5) 0.0329(5) 0.0092(4) 0.0065(4) 0.0054(4)
Cl1 0.02079(16) 0.01645(16) 0.02916(18) -0.00550(12) 0.00656(12) -0.00544(12)
N3 0.0172(5) 0.0168(5) 0.0220(6) -0.0053(4) 0.0009(4) -0.0064(4)
C24 0.0168(6) 0.0232(7) 0.0291(7) -0.0063(5) 0.0000(5) -0.0082(5)
C25 0.0205(7) 0.0291(8) 0.0332(8) -0.0103(6) 0.0031(5) -0.0087(6)
C26 0.0197(7) 0.0448(10) 0.0470(9) -0.0235(8) 0.0030(6) -0.0092(7)
C27 0.0228(8) 0.0649(14) 0.0598(12) -0.0334(10) 0.0090(7) -0.0104(8)
C28 0.0227(7) 0.0199(7) 0.0201(6) -0.0056(5) 0.0005(5) -0.0080(5)
C29 0.0373(8) 0.0248(7) 0.0260(7) -0.0025(6) 0.0006(6) -0.0153(7)
C30 0.0364(9) 0.0336(9) 0.0246(7) -0.0021(6) 0.0041(6) -0.0141(7)
C31 0.0360(9) 0.0573(12) 0.0271(8) -0.0068(7) 0.0013(6) -0.0142(8)
C32 0.0225(7) 0.0188(7) 0.0234(7) -0.0088(5) 0.0014(5) -0.0067(5)
C33 0.0208(7) 0.0331(8) 0.0358(8) -0.0172(6) -0.0001(6) -0.0050(6)
C34 0.0271(8) 0.0309(8) 0.0355(8) -0.0153(6) 0.0020(6) -0.0036(6)
C35 0.0285(9) 0.0610(13) 0.0574(12) -0.0323(10) -0.0024(8) 0.0034(9)
C36 0.0202(6) 0.0181(6) 0.0237(7) -0.0043(5) -0.0003(5) -0.0094(5)
C37 0.0316(8) 0.0257(7) 0.0249(7) -0.0010(5) -0.0048(6) -0.0150(6)
C38 0.0285(7) 0.0242(7) 0.0247(7) -0.0016(5) -0.0015(5) -0.0120(6)
C39 0.0443(10) 0.0379(9) 0.0286(8) 0.0022(7) -0.0042(7) -0.0216(8)

loop_
_atom_type_symbol
_atom_type_description
_atom_type_scat_dispersion_real
_atom_type_scat_dispersion_imag
_atom_type_scat_source
C C 0.0033 0.0016 'International Tables Vol C Tables 4.2.6.8 and 6.1.1.4'
H H 0.0000 0.0000 'International Tables Vol C Tables 4.2.6.8 and 6.1.1.4'
B B 0.0013 0.0007 'International Tables Vol C Tables 4.2.6.8 and 6.1.1.4'
N N 0.0061 0.0033 'International Tables Vol C Tables 4.2.6.8 and 6.1.1.4'
O O 0.0106 0.0060 'International Tables Vol C Tables 4.2.6.8 and 6.1.1.4'
F F 0.0171 0.0103 'International Tables Vol C Tables 4.2.6.8 and 6.1.1.4'
Cl Cl 0.1484 0.1585 'International Tables Vol C Tables 4.2.6.8 and 6.1.1.4'

loop_
_geom_angle_atom_site_label_1
_geom_angle_atom_site_label_2
_geom_angle_atom_site_label_3
_geom_angle
N1 C1 C2 105.86(11)
N1 C1 C12 124.37(12)
C2 C1 C12 129.77(12)
F1 C2 C3 124.85(13)
F1 C2 C1 126.11(12)
C3 C2 C1 108.99(12)
F2 C3 C2 125.08(12)
F2 C3 C4 126.86(12)
C2 C3 C4 107.97(12)
N1 C4 C3 106.13(11)
N1 C4 C5 124.16(12)
C3 C4 C5 129.71(13)
O1 C5 C6 121.69(12)
O1 C5 C4 115.13(11)
C6 C5 C4 123.10(12)
C5 C6 C7 118.54(12)
C5 C6 H1 120.7
C7 C6 H1 120.7
O2 C7 C6 121.39(12)
O2 C7 C8 116.08(11)
C6 C7 C8 122.41(12)
N2 C8 C9 105.65(11)
N2 C8 C7 124.03(12)
C9 C8 C7 130.32(12)
F3 C9 C10 124.74(12)
F3 C9 C8 126.90(12)
C10 C9 C8 108.35(12)
F4 C10 C9 124.44(12)
F4 C10 C11 126.71(12)
C9 C10 C11 108.85(12)
N2 C11 C10 105.61(12)
N2 C11 C18 124.22(12)
C10 C11 C18 130.12(12)
C1 N1 C4 111.05(11)
C1 N1 H2 124.5
C4 N1 H2 124.5
C11 N2 C8 111.54(11)
C11 N2 H3 124.2
C8 N2 H3 124.2
C13 C12 C17 118.74(13)
C13 C12 C1 121.73(12)
C17 C12 C1 119.53(12)
C14 C13 C12 120.08(13)
C14 C13 H4 120.0
C12 C13 H4 120.0
C13 C14 C15 120.76(13)
C13 C14 H5 119.6
C15 C14 H5 119.6
C16 C15 C14 119.46(13)
C16 C15 H6 120.3
C14 C15 H6 120.3
C17 C16 C15 120.30(13)
C17 C16 H7 119.9
C15 C16 H7 119.9
C16 C17 C12 120.67(13)
C16 C17 H8 119.7
C12 C17 H8 119.7
C23 C18 C19 118.89(13)
C23 C18 C11 119.89(12)
C19 C18 C11 121.19(12)
C20 C19 C18 119.98(13)
C20 C19 H9 120.0
C18 C19 H9 120.0
C21 C20 C19 120.37(14)
C21 C20 H10 119.8
C19 C20 H10 119.8
C22 C21 C20 120.01(14)
C22 C21 H11 120.0
C20 C21 H11 120.0
C21 C22 C23 120.29(14)
C21 C22 H12 119.9
C23 C22 H12 119.9
C22 C23 C18 120.43(14)
C22 C23 H13 119.8
C18 C23 H13 119.8
C5 O1 B1 117.67(11)
C7 O2 B1 118.06(11)
F6 B1 F5 112.12(13)
F6 B1 O1 108.33(12)
F5 B1 O1 108.82(12)
F6 B1 O2 108.59(12)
F5 B1 O2 108.65(12)
O1 B1 O2 110.32(12)
C32 N3 C36 111.48(11)
C32 N3 C24 106.63(10)
C36 N3 C24 110.71(10)
C32 N3 C28 111.32(10)
C36 N3 C28 105.84(10)
C24 N3 C28 110.93(10)
N3 C24 C25 114.77(11)
N3 C24 H14 108.6
C25 C24 H14 108.6
N3 C24 H15 108.6
C25 C24 H15 108.6
H14 C24 H15 107.6
C24 C25 C26 110.05(12)
C24 C25 H16 109.7
C26 C25 H16 109.7
C24 C25 H17 109.7
C26 C25 H17 109.7
H16 C25 H17 108.2
C27 C26 C25 111.51(14)
C27 C26 H18 109.3
C25 C26 H18 109.3
C27 C26 H19 109.3
C25 C26 H19 109.3
H18 C26 H19 108.0
C26 C27 H20 109.5
C26 C27 H21 109.5
H20 C27 H21 109.5
C26 C27 H22 109.5
H20 C27 H22 109.5
H21 C27 H22 109.5
C29 C28 N3 115.30(11)
C29 C28 H23 108.4
N3 C28 H23 108.4
C29 C28 H24 108.4
N3 C28 H24 108.4
H23 C28 H24 107.5
C28 C29 C30 110.66(13)
C28 C29 H25 109.5
C30 C29 H25 109.5
C28 C29 H26 109.5
C30 C29 H26 109.5
H25 C29 H26 108.1
C31 C30 C29 113.71(13)
C31 C30 H27 108.8
C29 C30 H27 108.8
C31 C30 H28 108.8
C29 C30 H28 108.8
H27 C30 H28 107.7
C30 C31 H29 109.5
C30 C31 H30 109.5
H29 C31 H30 109.5
C30 C31 H31 109.5
H29 C31 H31 109.5
H30 C31 H31 109.5
N3 C32 C33 115.38(11)
N3 C32 H32 108.4
C33 C32 H32 108.4
N3 C32 H33 108.4
C33 C32 H33 108.4
H32 C32 H33 107.5
C34 C33 C32 110.46(12)
C34 C33 H34 109.6
C32 C33 H34 109.6
C34 C33 H35 109.6
C32 C33 H35 109.6
H34 C33 H35 108.1
C35 C34 C33 113.53(14)
C35 C34 H36 108.9
C33 C34 H36 108.9
C35 C34 H37 108.9
C33 C34 H37 108.9
H36 C34 H37 107.7
C34 C35 H38 109.5
C34 C35 H39 109.5
H38 C35 H39 109.5
C34 C35 H40 109.5
H38 C35 H40 109.5
H39 C35 H40 109.5
N3 C36 C37 117.07(11)
N3 C36 H41 108.0
C37 C36 H41 108.0
N3 C36 H42 108.0
C37 C36 H42 108.0
H41 C36 H42 107.3
C36 C37 C38 109.10(11)
C36 C37 H43 109.9
C38 C37 H43 109.9
C36 C37 H44 109.9
C38 C37 H44 109.9
H43 C37 H44 108.3
C39 C38 C37 113.43(13)
C39 C38 H45 108.9
C37 C38 H45 108.9
C39 C38 H46 108.9
C37 C38 H46 108.9
H45 C38 H46 107.7
C38 C39 H47 109.5
C38 C39 H48 109.5
H47 C39 H48 109.5
C38 C39 H49 109.5
H47 C39 H49 109.5
H48 C39 H49 109.5

loop_
_geom_bond_atom_site_label_1
_geom_bond_atom_site_label_2
_geom_bond_distance
C1 N1 1.3582(17)
C1 C2 1.3915(19)
C1 C12 1.4584(19)
C2 F1 1.3432(15)
C2 C3 1.376(2)
C3 F2 1.3362(16)
C3 C4 1.3864(18)
C4 N1 1.3792(17)
C4 C5 1.4249(19)
C5 O1 1.3198(16)
C5 C6 1.3783(18)
C6 C7 1.3864(18)
C6 H1 0.9500
C7 O2 1.3128(16)
C7 C8 1.4273(19)
C8 N2 1.3772(17)
C8 C9 1.3899(18)
C9 F3 1.3374(16)
C9 C10 1.3753(19)
C10 F4 1.3419(15)
C10 C11 1.3944(19)
C11 N2 1.3602(17)
C11 C18 1.4584(19)
N1 H2 0.8800
N2 H3 0.8800
C12 C13 1.3975(19)
C12 C17 1.4008(19)
C13 C14 1.385(2)
C13 H4 0.9500
C14 C15 1.387(2)
C14 H5 0.9500
C15 C16 1.387(2)
C15 H6 0.9500
C16 C17 1.381(2)
C16 H7 0.9500
C17 H8 0.9500
C18 C23 1.3985(19)
C18 C19 1.397(2)
C19 C20 1.386(2)
C19 H9 0.9500
C20 C21 1.384(2)
C20 H10 0.9500
C21 C22 1.377(2)
C21 H11 0.9500
C22 C23 1.381(2)
C22 H12 0.9500
C23 H13 0.9500
O1 B1 1.4801(19)
O2 B1 1.4907(19)
B1 F6 1.3610(17)
B1 F5 1.3807(19)
N3 C32 1.5171(17)
N3 C36 1.5178(17)
N3 C24 1.5205(17)
N3 C28 1.5183(17)
C24 C25 1.521(2)
C24 H14 0.9900
C24 H15 0.9900
C25 C26 1.521(2)
C25 H16 0.9900
C25 H17 0.9900
C26 C27 1.521(2)
C26 H18 0.9900
C26 H19 0.9900
C27 H20 0.9800
C27 H21 0.9800
C27 H22 0.9800
C28 C29 1.519(2)
C28 H23 0.9900
C28 H24 0.9900
C29 C30 1.524(2)
C29 H25 0.9900
C29 H26 0.9900
C30 C31 1.511(2)
C30 H27 0.9900
C30 H28 0.9900
C31 H29 0.9800
C31 H30 0.9800
C31 H31 0.9800
C32 C33 1.520(2)
C32 H32 0.9900
C32 H33 0.9900
C33 C34 1.516(2)
C33 H34 0.9900
C33 H35 0.9900
C34 C35 1.515(2)
C34 H36 0.9900
C34 H37 0.9900
C35 H38 0.9800
C35 H39 0.9800
C35 H40 0.9800
C36 C37 1.5193(19)
C36 H41 0.9900
C36 H42 0.9900
C37 C38 1.521(2)
C37 H43 0.9900
C37 H44 0.9900
C38 C39 1.518(2)
C38 H45 0.9900
C38 H46 0.9900
C39 H47 0.9800
C39 H48 0.9800
C39 H49 0.9800

loop_
_geom_torsion_atom_site_label_1
_geom_torsion_atom_site_label_2
_geom_torsion_atom_site_label_3
_geom_torsion_atom_site_label_4
_geom_torsion
N1 C1 C2 F1 -176.81(13)
C12 C1 C2 F1 3.4(2)
N1 C1 C2 C3 0.71(15)
C12 C1 C2 C3 -179.07(13)
F1 C2 C3 F2 0.1(2)
C1 C2 C3 F2 -177.41(13)
F1 C2 C3 C4 176.84(13)
C1 C2 C3 C4 -0.72(16)
F2 C3 C4 N1 177.05(12)
C2 C3 C4 N1 0.44(15)
F2 C3 C4 C5 -1.9(2)
C2 C3 C4 C5 -178.48(13)
N1 C4 C5 O1 171.89(12)
C3 C4 C5 O1 -9.4(2)
N1 C4 C5 C6 -5.0(2)
C3 C4 C5 C6 173.77(14)
O1 C5 C6 C7 -11.3(2)
C4 C5 C6 C7 165.38(12)
C5 C6 C7 O2 12.3(2)
C5 C6 C7 C8 -163.45(13)
O2 C7 C8 N2 -170.05(12)
C6 C7 C8 N2 6.0(2)
O2 C7 C8 C9 9.1(2)
C6 C7 C8 C9 -174.88(13)
N2 C8 C9 F3 -179.67(12)
C7 C8 C9 F3 1.1(2)
N2 C8 C9 C10 -0.63(15)
C7 C8 C9 C10 -179.90(13)
F3 C9 C10 F4 0.0(2)
C8 C9 C10 F4 -179.02(12)
F3 C9 C10 C11 179.26(12)
C8 C9 C10 C11 0.19(15)
F4 C10 C11 N2 179.52(12)
C9 C10 C11 N2 0.33(15)
F4 C10 C11 C18 1.7(2)
C9 C10 C11 C18 -177.46(13)
C2 C1 N1 C4 -0.44(15)
C12 C1 N1 C4 179.35(12)
C3 C4 N1 C1 0.01(15)
C5 C4 N1 C1 179.00(12)
C10 C11 N2 C8 -0.75(15)
C18 C11 N2 C8 177.21(12)
C9 C8 N2 C11 0.86(15)
C7 C8 N2 C11 -179.80(12)
N1 C1 C12 C13 18.94(19)
C2 C1 C12 C13 -161.32(14)
N1 C1 C12 C17 -160.57(12)
C2 C1 C12 C17 19.2(2)
C17 C12 C13 C14 -0.39(19)
C1 C12 C13 C14 -179.91(12)
C12 C13 C14 C15 0.3(2)
C13 C14 C15 C16 -0.2(2)
C14 C15 C16 C17 0.2(2)
C15 C16 C17 C12 -0.3(2)
C13 C12 C17 C16 0.4(2)
C1 C12 C17 C16 179.91(12)
N2 C11 C18 C23 -171.73(12)
C10 C11 C18 C23 5.7(2)
N2 C11 C18 C19 6.4(2)
C10 C11 C18 C19 -176.19(13)
C23 C18 C19 C20 0.6(2)
C11 C18 C19 C20 -177.50(13)
C18 C19 C20 C21 0.7(2)
C19 C20 C21 C22 -1.3(2)
C20 C21 C22 C23 0.4(2)
C21 C22 C23 C18 1.0(2)
C19 C18 C23 C22 -1.5(2)
C11 C18 C23 C22 176.65(12)
C6 C5 O1 B1 -14.81(19)
C4 C5 O1 B1 168.28(12)
C6 C7 O2 B1 12.70(18)
C8 C7 O2 B1 -171.25(12)
C5 O1 B1 F6 155.48(12)
C5 O1 B1 F5 -82.38(15)
C5 O1 B1 O2 36.74(16)
C7 O2 B1 F6 -154.39(12)
C7 O2 B1 F5 83.40(15)
C7 O2 B1 O1 -35.82(16)
C32 N3 C24 C25 -167.72(12)
C36 N3 C24 C25 70.85(15)
C28 N3 C24 C25 -46.35(15)
N3 C24 C25 C26 -169.67(12)
C24 C25 C26 C27 -174.05(15)
C32 N3 C28 C29 57.57(15)
C36 N3 C28 C29 178.86(12)
C24 N3 C28 C29 -60.99(15)
N3 C28 C29 C30 168.16(12)
C28 C29 C30 C31 59.43(18)
C36 N3 C32 C33 -61.29(15)
C24 N3 C32 C33 177.77(12)
C28 N3 C32 C33 56.65(15)
N3 C32 C33 C34 177.60(12)
C32 C33 C34 C35 177.21(15)
C32 N3 C36 C37 -57.73(15)
C24 N3 C36 C37 60.80(15)
C28 N3 C36 C37 -178.91(11)
N3 C36 C37 C38 177.26(11)
C36 C37 C38 C39 -176.52(13)
